data_7720864
loop_
_publ_author_name
'Solka, Maksymilian'
'Terlecki, Micha&#x142;'
'Justyniak, Iwona'
'Ziemkowska, Wanda'
'Prochowicz, Daniel'
'Lewi&#x144;ski, Janusz'

_publ_section_title
;
 Structural diversity of dimethylgallium
 naphthalene-2,3-dicarboxylate/pyridine systems.
;
_journal_issue 19
_journal_name_full 'Dalton transactions (Cambridge, England : 2003)'
_journal_page_first 7709
_journal_page_last 7717
_journal_paper_doi 10.1039/d6dt00374e
_journal_volume 55
_journal_year 2026
_chemical_formula_moiety 'C56 H60 Ga4 N4 O8'
_chemical_formula_sum 'C56 H60 Ga4 N4 O8'
_chemical_formula_weight 1195.96
_space_group_crystal_system monoclinic
_space_group_IT_number 14
_space_group_name_Hall '-P 2yn'
_space_group_name_H-M_alt 'P 1 21/n 1'
_atom_sites_solution_hydrogens geom
_atom_sites_solution_primary dual
_audit_creation_date 2025-12-20
_audit_creation_method
;
Olex2 1.3
(compiled 2020.11.12 svn.r5f609507 for OlexSys, GUI svn.r6272)
;
_audit_update_record
;
2026-02-11 deposited with the CCDC.	2026-04-10 downloaded from the CCDC.
;
_cell_angle_alpha 90
_cell_angle_beta 100.876(2)
_cell_angle_gamma 90
_cell_formula_units_Z 2
_cell_length_a 10.5847(3)
_cell_length_b 18.5066(3)
_cell_length_c 13.8257(3)
_cell_measurement_reflns_used 2280
_cell_measurement_temperature 100(2)
_cell_measurement_theta_max 27.246
_cell_measurement_theta_min 2.131
_cell_volume 2659.63(11)
_computing_cell_refinement 'CrysAlisPro 1.171.40.84a (Rigaku OD, 2020)'
_computing_data_collection 'CrysAlisPro 1.171.40.84a (Rigaku OD, 2020)'
_computing_data_reduction 'CrysAlisPro 1.171.40.84a (Rigaku OD, 2020)'
_computing_molecular_graphics 'Olex2 1.3 (Dolomanov et al., 2009)'
_computing_publication_material 'Olex2 1.3 (Dolomanov et al., 2009)'
_computing_structure_refinement 'SHELXL 2018/3 (Sheldrick, 2015)'
_computing_structure_solution 'SHELXT 2018/2 (Sheldrick, 2018)'
_diffrn_ambient_temperature 100.15
_diffrn_measured_fraction_theta_full 1.000
_diffrn_measured_fraction_theta_max 0.995
_diffrn_measurement_device_type 'SuperNova, Dual, Cu at home/near, Eos'
_diffrn_measurement_method '\w scans'
_diffrn_radiation_type MoK\a
_diffrn_radiation_wavelength 0.71073
_diffrn_reflns_av_R_equivalents 0.0326
_diffrn_reflns_av_unetI/netI 0.0236
_diffrn_reflns_Laue_measured_fraction_full 1.000
_diffrn_reflns_Laue_measured_fraction_max 0.995
_diffrn_reflns_limit_h_max 12
_diffrn_reflns_limit_h_min -12
_diffrn_reflns_limit_k_max 21
_diffrn_reflns_limit_k_min -22
_diffrn_reflns_limit_l_max 11
_diffrn_reflns_limit_l_min -16
_diffrn_reflns_number 19640
_diffrn_reflns_point_group_measured_fraction_full 1.000
_diffrn_reflns_point_group_measured_fraction_max 0.995
_diffrn_reflns_theta_full 25.242
_diffrn_reflns_theta_max 25.652
_diffrn_reflns_theta_min 1.860
_diffrn_source 'micro-focus sealed X-ray tube'
_exptl_absorpt_coefficient_mu 2.062
_exptl_absorpt_correction_T_max 0.940
_exptl_absorpt_correction_T_min 0.800
_exptl_absorpt_correction_type multi-scan
_exptl_absorpt_process_details
;
CrysAlisPro 1.171.38.46 (Rigaku Oxford Diffraction, 2015)
Empirical absorption correction using spherical harmonics,
 implemented in SCALE3 ABSPACK scaling algorithm.
;
_exptl_crystal_colour colorless
_exptl_crystal_density_diffrn 1.493
_exptl_crystal_description square-shaped
_exptl_crystal_F_000 1224
_exptl_crystal_size_max 0.11
_exptl_crystal_size_mid 0.09
_exptl_crystal_size_min 0.03
_refine_diff_density_max 0.486
_refine_diff_density_min -0.510
_refine_diff_density_rms 0.081
_refine_ls_extinction_method none
_refine_ls_goodness_of_fit_ref 1.044
_refine_ls_hydrogen_treatment constr
_refine_ls_matrix_type full
_refine_ls_number_parameters 329
_refine_ls_number_reflns 5002
_refine_ls_number_restraints 0
_refine_ls_restrained_S_all 1.044
_refine_ls_R_factor_all 0.0410
_refine_ls_R_factor_gt 0.0359
_refine_ls_shift/su_max 0.002
_refine_ls_shift/su_mean 0.000
_refine_ls_structure_factor_coef Fsqd
_refine_ls_weighting_details 'w=1/[\s^2^(Fo^2^)+(0.0606P)^2^+2.7562P] where P=(Fo^2^+2Fc^2^)/3'
_refine_ls_weighting_scheme calc
_refine_ls_wR_factor_gt 0.0996
_refine_ls_wR_factor_ref 0.1041
_reflns_Friedel_coverage 0.000
_reflns_number_gt 4498
_reflns_number_total 5002
_reflns_threshold_expression 'I > 2\s(I)'
_cod_data_source_file d6dt00374e2.cif
_cod_data_source_block 3
_cod_depositor_comments 'Adding full bibliography for 7720862--7720867.cif.'
_cod_database_code 7720864
_shelx_shelxl_version_number 2018/3
_shelx_space_group_comment
;
The symmetry employed for this shelxl refinement is uniquely defined
by the following loop, which should always be used as a source of
symmetry information in preference to the above space-group names.
They are only intended as comments.
;
_olex2_refinement_description
;
1. Fixed Uiso
 At 1.2 times of:
  All C(H) groups, All C(H,H) groups
 At 1.5 times of:
  All C(H,H,H) groups
2.a Secondary CH2 refined with riding coordinates:
 C22(H22A,H22B), C23(H23A,H23B)
2.b Aromatic/amide H refined with riding coordinates:
 C7(H7), C9(H9), C10(H10), C11(H11), C12(H12), C14(H14), C17(H17), C18(H18),
 C20(H20), C21(H21), C25(H25), C26(H26), C27(H27), C28(H28)
2.c Idealised Me refined as rotating group:
 C1(H1A,H1B,H1C), C2(H2A,H2B,H2C), C3(H3A,H3B,H3C), C4(H4A,H4B,H4C)
;
_olex2_submission_special_instructions 'No special instructions were received'

loop_
_space_group_symop_operation_xyz
'x, y, z'
'-x+1/2, y+1/2, -z+1/2'
'-x, -y, -z'
'x-1/2, -y-1/2, z-1/2'

loop_
_atom_site_label
_atom_site_type_symbol
_atom_site_fract_x
_atom_site_fract_y
_atom_site_fract_z
_atom_site_U_iso_or_equiv
_atom_site_adp_type
_atom_site_occupancy
_atom_site_site_symmetry_order
_atom_site_calc_flag
_atom_site_refinement_flags_posn
_atom_site_refinement_flags_adp
_atom_site_refinement_flags_occupancy
_atom_site_disorder_assembly
_atom_site_disorder_group
C1 C 0.3445(3) 0.76853(15) 0.9083(2) 0.0347(6) Uani 1 1 d . . . . .
H1A H 0.336336 0.820377 0.894086 0.052 Uiso 1 1 calc R U . . .
H1B H 0.366162 0.761157 0.979707 0.052 Uiso 1 1 calc R U . . .
H1C H 0.262857 0.744396 0.881943 0.052 Uiso 1 1 calc R U . . .
C2 C 0.6413(3) 0.68086(16) 0.9112(2) 0.0333(6) Uani 1 1 d . . . . .
H2A H 0.690318 0.665435 0.861351 0.050 Uiso 1 1 calc R U . . .
H2B H 0.620845 0.638658 0.948193 0.050 Uiso 1 1 calc R U . . .
H2C H 0.692766 0.715100 0.956443 0.050 Uiso 1 1 calc R U . . .
C3 C 0.9675(3) 0.81408(16) 0.9048(2) 0.0348(7) Uani 1 1 d . . . . .
H3A H 0.974282 0.864238 0.927918 0.052 Uiso 1 1 calc R U . . .
H3B H 1.047112 0.788214 0.931780 0.052 Uiso 1 1 calc R U . . .
H3C H 0.894873 0.790556 0.926754 0.052 Uiso 1 1 calc R U . . .
C4 C 1.0675(3) 0.83471(16) 0.6786(2) 0.0336(6) Uani 1 1 d . . . . .
H4A H 1.055778 0.801801 0.622058 0.050 Uiso 1 1 calc R U . . .
H4B H 1.154290 0.828673 0.717645 0.050 Uiso 1 1 calc R U . . .
H4C H 1.056193 0.884684 0.655126 0.050 Uiso 1 1 calc R U . . .
C5 C 0.5472(3) 0.85473(14) 0.7793(2) 0.0275(5) Uani 1 1 d . . . . .
C6 C 0.5313(3) 0.91851(13) 0.71046(19) 0.0260(5) Uani 1 1 d . . . . .
C7 C 0.4096(3) 0.94324(14) 0.6749(2) 0.0288(6) Uani 1 1 d . . . . .
H7 H 0.337961 0.916357 0.687443 0.035 Uiso 1 1 calc R U . . .
C8 C 0.3883(3) 1.00792(15) 0.6200(2) 0.0281(6) Uani 1 1 d . . . . .
C9 C 0.2623(3) 1.03355(16) 0.5809(2) 0.0331(6) Uani 1 1 d . . . . .
H9 H 0.189470 1.006709 0.591126 0.040 Uiso 1 1 calc R U . . .
C10 C 0.2457(3) 1.09671(16) 0.5286(2) 0.0359(6) Uani 1 1 d . . . . .
H10 H 0.161307 1.113257 0.502153 0.043 Uiso 1 1 calc R U . . .
C11 C 0.3530(3) 1.13738(15) 0.5138(2) 0.0349(6) Uani 1 1 d . . . . .
H11 H 0.339969 1.181676 0.478655 0.042 Uiso 1 1 calc R U . . .
C12 C 0.4762(3) 1.11392(14) 0.5496(2) 0.0312(6) Uani 1 1 d . . . . .
H12 H 0.547737 1.141485 0.538280 0.037 Uiso 1 1 calc R U . . .
C13 C 0.4959(3) 1.04854(14) 0.6033(2) 0.0280(6) Uani 1 1 d . . . . .
C14 C 0.6209(3) 1.02107(13) 0.6387(2) 0.0267(5) Uani 1 1 d . . . . .
H14 H 0.693485 1.047370 0.626799 0.032 Uiso 1 1 calc R U . . .
C15 C 0.6394(3) 0.95735(13) 0.68996(19) 0.0253(5) Uani 1 1 d . . . . .
C16 C 0.7728(3) 0.92658(14) 0.7167(2) 0.0275(5) Uani 1 1 d . . . . .
C17 C 0.7419(3) 0.70121(14) 0.6752(2) 0.0265(5) Uani 1 1 d . . . . .
H17 H 0.682636 0.737267 0.686853 0.032 Uiso 1 1 calc R U . . .
C18 C 0.6951(3) 0.63888(14) 0.62690(19) 0.0255(5) Uani 1 1 d . . . . .
H18 H 0.604948 0.632767 0.605943 0.031 Uiso 1 1 calc R U . . .
C19 C 0.7786(3) 0.58491(14) 0.60861(19) 0.0265(5) Uani 1 1 d . . . . .
C20 C 0.9092(3) 0.59614(15) 0.6444(2) 0.0317(6) Uani 1 1 d . . . . .
H20 H 0.970098 0.560119 0.635915 0.038 Uiso 1 1 calc R U . . .
C21 C 0.9496(3) 0.65970(14) 0.6922(2) 0.0287(6) Uani 1 1 d . . . . .
H21 H 1.039032 0.666235 0.716263 0.034 Uiso 1 1 calc R U . . .
C22 C 0.7280(3) 0.51847(15) 0.5504(2) 0.0323(6) Uani 1 1 d . . . . .
H22A H 0.635953 0.525905 0.521653 0.039 Uiso 1 1 calc R U . . .
H22B H 0.734073 0.476708 0.595793 0.039 Uiso 1 1 calc R U . . .
C23 C 0.7995(3) 0.50071(17) 0.4685(2) 0.0387(7) Uani 1 1 d . . . . .
H23A H 0.885699 0.481590 0.497515 0.046 Uiso 1 1 calc R U . . .
H23B H 0.811758 0.545582 0.432360 0.046 Uiso 1 1 calc R U . . .
C24 C 0.7294(3) 0.44583(15) 0.3967(2) 0.0300(6) Uani 1 1 d . . . . .
C25 C 0.6338(3) 0.46701(14) 0.3184(2) 0.0313(6) Uani 1 1 d . . . . .
H25 H 0.610142 0.516482 0.310452 0.038 Uiso 1 1 calc R U . . .
C26 C 0.5733(3) 0.41636(14) 0.2525(2) 0.0280(6) Uani 1 1 d . . . . .
H26 H 0.508014 0.431989 0.199717 0.034 Uiso 1 1 calc R U . . .
C27 C 0.6913(3) 0.32508(15) 0.3376(2) 0.0304(6) Uani 1 1 d . . . . .
H27 H 0.710211 0.275004 0.345421 0.036 Uiso 1 1 calc R U . . .
C28 C 0.7558(3) 0.37234(16) 0.4064(2) 0.0328(6) Uani 1 1 d . . . . .
H28 H 0.817932 0.354919 0.460074 0.039 Uiso 1 1 calc R U . . .
N1 N 0.8688(2) 0.71287(11) 0.70647(16) 0.0239(4) Uani 1 1 d . . . . .
N2 N 0.6028(2) 0.34615(11) 0.25990(16) 0.0232(4) Uani 1 1 d . . . . .
O1 O 0.49745(18) 0.79470(9) 0.74214(13) 0.0256(4) Uani 1 1 d . . . . .
O2 O 0.5973(2) 0.86280(11) 0.86588(14) 0.0350(5) Uani 1 1 d . . . . .
O3 O 0.77593(17) 0.85678(9) 0.71482(14) 0.0268(4) Uani 1 1 d . . . . .
O4 O 0.86795(19) 0.96547(10) 0.73554(17) 0.0357(5) Uani 1 1 d . . . . .
Ga1 Ga 0.48131(3) 0.72771(2) 0.84643(2) 0.03031(11) Uani 1 1 d . . . . .
Ga2 Ga 0.93977(3) 0.81256(2) 0.76068(2) 0.03165(11) Uani 1 1 d . . . . .

loop_
_atom_site_aniso_label
_atom_site_aniso_U_11
_atom_site_aniso_U_22
_atom_site_aniso_U_33
_atom_site_aniso_U_23
_atom_site_aniso_U_13
_atom_site_aniso_U_12
C1 0.0426(17) 0.0276(14) 0.0381(16) -0.0032(11) 0.0183(13) 0.0020(12)
C2 0.0339(15) 0.0341(15) 0.0295(14) 0.0007(11) 0.0004(12) 0.0048(11)
C3 0.0389(16) 0.0341(15) 0.0291(15) -0.0046(11) 0.0003(12) 0.0047(12)
C4 0.0307(14) 0.0297(14) 0.0425(16) -0.0028(12) 0.0121(13) -0.0027(11)
C5 0.0276(13) 0.0238(12) 0.0315(15) -0.0003(11) 0.0071(11) -0.0008(10)
C6 0.0317(14) 0.0200(12) 0.0263(13) -0.0033(10) 0.0056(11) -0.0011(10)
C7 0.0295(13) 0.0267(13) 0.0308(14) -0.0016(11) 0.0075(11) -0.0028(11)
C8 0.0317(14) 0.0270(13) 0.0265(13) -0.0026(10) 0.0082(11) 0.0025(11)
C9 0.0310(15) 0.0352(15) 0.0337(15) -0.0009(12) 0.0079(12) 0.0031(12)
C10 0.0368(16) 0.0366(15) 0.0332(15) -0.0016(12) 0.0035(12) 0.0090(12)
C11 0.0467(17) 0.0254(13) 0.0321(15) -0.0001(11) 0.0060(13) 0.0066(12)
C12 0.0382(15) 0.0245(13) 0.0312(14) -0.0027(11) 0.0071(12) 0.0004(11)
C13 0.0353(14) 0.0225(12) 0.0266(13) -0.0037(10) 0.0067(11) 0.0000(10)
C14 0.0311(14) 0.0194(12) 0.0306(14) -0.0035(10) 0.0086(11) -0.0038(10)
C15 0.0289(13) 0.0202(11) 0.0269(13) -0.0046(10) 0.0055(10) -0.0029(10)
C16 0.0310(14) 0.0233(12) 0.0281(13) -0.0026(10) 0.0057(11) -0.0019(11)
C17 0.0302(14) 0.0239(12) 0.0267(13) -0.0001(10) 0.0084(11) 0.0010(10)
C18 0.0289(13) 0.0258(12) 0.0218(12) 0.0002(10) 0.0050(10) -0.0030(10)
C19 0.0361(14) 0.0223(12) 0.0218(12) -0.0014(10) 0.0073(11) -0.0043(10)
C20 0.0345(15) 0.0255(13) 0.0346(15) -0.0035(11) 0.0056(12) 0.0037(11)
C21 0.0286(14) 0.0258(13) 0.0302(14) -0.0025(11) 0.0016(11) 0.0016(11)
C22 0.0379(15) 0.0264(13) 0.0339(15) -0.0079(11) 0.0097(12) -0.0054(11)
C23 0.0410(17) 0.0406(16) 0.0365(16) -0.0155(13) 0.0127(13) -0.0138(13)
C24 0.0313(14) 0.0316(14) 0.0291(14) -0.0084(11) 0.0113(11) -0.0078(11)
C25 0.0385(15) 0.0205(12) 0.0359(15) -0.0032(11) 0.0097(12) 0.0002(11)
C26 0.0329(14) 0.0211(12) 0.0294(14) 0.0003(10) 0.0045(11) 0.0014(10)
C27 0.0329(14) 0.0228(12) 0.0346(15) 0.0014(11) 0.0040(12) 0.0019(11)
C28 0.0324(14) 0.0338(14) 0.0299(14) 0.0003(11) 0.0003(12) -0.0016(11)
N1 0.0296(11) 0.0209(10) 0.0212(11) -0.0018(8) 0.0044(9) -0.0011(8)
N2 0.0253(11) 0.0196(10) 0.0255(11) -0.0016(8) 0.0065(9) -0.0002(8)
O1 0.0310(10) 0.0195(8) 0.0261(9) 0.0007(7) 0.0054(8) -0.0029(7)
O2 0.0468(12) 0.0300(10) 0.0261(10) 0.0006(8) 0.0017(9) -0.0081(9)
O3 0.0261(9) 0.0199(8) 0.0331(10) -0.0005(7) 0.0020(8) -0.0006(7)
O4 0.0286(10) 0.0250(10) 0.0521(13) -0.0029(9) 0.0038(9) -0.0036(8)
Ga1 0.03447(19) 0.02568(17) 0.03063(19) -0.00132(11) 0.00578(13) -0.00002(12)
Ga2 0.03112(19) 0.02857(18) 0.0343(2) -0.00376(12) 0.00370(14) -0.00096(12)

loop_
_atom_type_symbol
_atom_type_description
_atom_type_scat_dispersion_real
_atom_type_scat_dispersion_imag
_atom_type_scat_source
C C 0.0033 0.0016 'International Tables Vol C Tables 4.2.6.8 and 6.1.1.4'
H H 0.0000 0.0000 'International Tables Vol C Tables 4.2.6.8 and 6.1.1.4'
Ga Ga 0.2307 1.6083 'International Tables Vol C Tables 4.2.6.8 and 6.1.1.4'
N N 0.0061 0.0033 'International Tables Vol C Tables 4.2.6.8 and 6.1.1.4'
O O 0.0106 0.0060 'International Tables Vol C Tables 4.2.6.8 and 6.1.1.4'

loop_
_geom_angle_atom_site_label_1
_geom_angle_atom_site_label_2
_geom_angle_atom_site_label_3
_geom_angle
_geom_angle_site_symmetry_1
_geom_angle_site_symmetry_3
_geom_angle_publ_flag
H1A C1 H1B 109.5 . . ?
H1A C1 H1C 109.5 . . ?
H1B C1 H1C 109.5 . . ?
Ga1 C1 H1A 109.5 . . ?
Ga1 C1 H1B 109.5 . . ?
Ga1 C1 H1C 109.5 . . ?
H2A C2 H2B 109.5 . . ?
H2A C2 H2C 109.5 . . ?
H2B C2 H2C 109.5 . . ?
Ga1 C2 H2A 109.5 . . ?
Ga1 C2 H2B 109.5 . . ?
Ga1 C2 H2C 109.5 . . ?
H3A C3 H3B 109.5 . . ?
H3A C3 H3C 109.5 . . ?
H3B C3 H3C 109.5 . . ?
Ga2 C3 H3A 109.5 . . ?
Ga2 C3 H3B 109.5 . . ?
Ga2 C3 H3C 109.5 . . ?
H4A C4 H4B 109.5 . . ?
H4A C4 H4C 109.5 . . ?
H4B C4 H4C 109.5 . . ?
Ga2 C4 H4A 109.5 . . ?
Ga2 C4 H4B 109.5 . . ?
Ga2 C4 H4C 109.5 . . ?
O1 C5 C6 115.7(2) . . ?
O2 C5 C6 119.9(2) . . ?
O2 C5 O1 124.2(2) . . ?
C7 C6 C5 118.3(2) . . ?
C7 C6 C15 119.8(2) . . ?
C15 C6 C5 121.6(2) . . ?
C6 C7 H7 119.3 . . ?
C6 C7 C8 121.4(3) . . ?
C8 C7 H7 119.3 . . ?
C7 C8 C9 122.0(3) . . ?
C7 C8 C13 119.0(3) . . ?
C13 C8 C9 119.0(3) . . ?
C8 C9 H9 119.9 . . ?
C10 C9 C8 120.2(3) . . ?
C10 C9 H9 119.9 . . ?
C9 C10 H10 119.8 . . ?
C9 C10 C11 120.4(3) . . ?
C11 C10 H10 119.8 . . ?
C10 C11 H11 119.5 . . ?
C12 C11 C10 121.0(3) . . ?
C12 C11 H11 119.5 . . ?
C11 C12 H12 120.2 . . ?
C11 C12 C13 119.6(3) . . ?
C13 C12 H12 120.2 . . ?
C12 C13 C8 119.7(3) . . ?
C12 C13 C14 121.6(3) . . ?
C14 C13 C8 118.6(2) . . ?
C13 C14 H14 119.3 . . ?
C15 C14 C13 121.4(2) . . ?
C15 C14 H14 119.3 . . ?
C6 C15 C16 120.9(2) . . ?
C14 C15 C6 119.7(2) . . ?
C14 C15 C16 119.3(2) . . ?
O3 C16 C15 113.6(2) . . ?
O4 C16 C15 121.8(2) . . ?
O4 C16 O3 124.7(3) . . ?
C18 C17 H17 118.8 . . ?
N1 C17 H17 118.8 . . ?
N1 C17 C18 122.3(2) . . ?
C17 C18 H18 119.7 . . ?
C17 C18 C19 120.5(3) . . ?
C19 C18 H18 119.7 . . ?
C18 C19 C20 116.8(2) . . ?
C18 C19 C22 120.6(2) . . ?
C20 C19 C22 122.6(2) . . ?
C19 C20 H20 120.2 . . ?
C21 C20 C19 119.7(3) . . ?
C21 C20 H20 120.2 . . ?
C20 C21 H21 118.4 . . ?
N1 C21 C20 123.2(3) . . ?
N1 C21 H21 118.4 . . ?
C19 C22 H22A 108.9 . . ?
C19 C22 H22B 108.9 . . ?
C19 C22 C23 113.5(2) . . ?
H22A C22 H22B 107.7 . . ?
C23 C22 H22A 108.9 . . ?
C23 C22 H22B 108.9 . . ?
C22 C23 H23A 109.1 . . ?
C22 C23 H23B 109.1 . . ?
C22 C23 C24 112.6(2) . . ?
H23A C23 H23B 107.8 . . ?
C24 C23 H23A 109.1 . . ?
C24 C23 H23B 109.1 . . ?
C25 C24 C23 121.1(3) . . ?
C28 C24 C23 121.9(3) . . ?
C28 C24 C25 117.1(2) . . ?
C24 C25 H25 119.9 . . ?
C26 C25 C24 120.1(3) . . ?
C26 C25 H25 119.9 . . ?
C25 C26 H26 118.7 . . ?
N2 C26 C25 122.5(3) . . ?
N2 C26 H26 118.7 . . ?
C28 C27 H27 118.3 . . ?
N2 C27 H27 118.3 . . ?
N2 C27 C28 123.3(3) . . ?
C24 C28 H28 120.3 . . ?
C27 C28 C24 119.4(3) . . ?
C27 C28 H28 120.3 . . ?
C17 N1 Ga2 121.87(18) . . ?
C21 N1 C17 117.3(2) . . ?
C21 N1 Ga2 120.46(18) . . ?
C26 N2 C27 117.5(2) . . ?
C26 N2 Ga1 121.46(18) . 3_666 ?
C27 N2 Ga1 121.01(17) . 3_666 ?
C5 O1 Ga1 109.95(17) . . ?
C16 O3 Ga2 116.45(17) . . ?
C1 Ga1 N2 107.92(11) . 3_666 ?
C2 Ga1 C1 127.90(13) . . ?
C2 Ga1 N2 104.46(11) . 3_666 ?
O1 Ga1 C1 104.71(10) . . ?
O1 Ga1 C2 115.70(11) . . ?
O1 Ga1 N2 88.89(8) . 3_666 ?
C3 Ga2 C4 126.67(13) . . ?
C3 Ga2 N1 110.75(11) . . ?
C4 Ga2 N1 102.60(11) . . ?
O3 Ga2 C3 106.45(11) . . ?
O3 Ga2 C4 113.49(11) . . ?
O3 Ga2 N1 90.97(8) . . ?

loop_
_geom_bond_atom_site_label_1
_geom_bond_atom_site_label_2
_geom_bond_distance
_geom_bond_site_symmetry_2
_geom_bond_publ_flag
C1 H1A 0.9800 . ?
C1 H1B 0.9800 . ?
C1 H1C 0.9800 . ?
C1 Ga1 1.966(3) . ?
C2 H2A 0.9800 . ?
C2 H2B 0.9800 . ?
C2 H2C 0.9800 . ?
C2 Ga1 1.962(3) . ?
C3 H3A 0.9800 . ?
C3 H3B 0.9800 . ?
C3 H3C 0.9800 . ?
C3 Ga2 1.959(3) . ?
C4 H4A 0.9800 . ?
C4 H4B 0.9800 . ?
C4 H4C 0.9800 . ?
C4 Ga2 1.966(3) . ?
C5 C6 1.506(4) . ?
C5 O1 1.294(3) . ?
C5 O2 1.224(3) . ?
C6 C7 1.368(4) . ?
C6 C15 1.424(4) . ?
C7 H7 0.9500 . ?
C7 C8 1.413(4) . ?
C8 C9 1.422(4) . ?
C8 C13 1.420(4) . ?
C9 H9 0.9500 . ?
C9 C10 1.368(4) . ?
C10 H10 0.9500 . ?
C10 C11 1.409(5) . ?
C11 H11 0.9500 . ?
C11 C12 1.375(4) . ?
C12 H12 0.9500 . ?
C12 C13 1.414(4) . ?
C13 C14 1.416(4) . ?
C14 H14 0.9500 . ?
C14 C15 1.370(4) . ?
C15 C16 1.503(4) . ?
C16 O3 1.293(3) . ?
C16 O4 1.225(3) . ?
C17 H17 0.9500 . ?
C17 C18 1.377(4) . ?
C17 N1 1.349(4) . ?
C18 H18 0.9500 . ?
C18 C19 1.388(4) . ?
C19 C20 1.394(4) . ?
C19 C22 1.511(4) . ?
C20 H20 0.9500 . ?
C20 C21 1.377(4) . ?
C21 H21 0.9500 . ?
C21 N1 1.342(3) . ?
C22 H22A 0.9900 . ?
C22 H22B 0.9900 . ?
C22 C23 1.513(4) . ?
C23 H23A 0.9900 . ?
C23 H23B 0.9900 . ?
C23 C24 1.513(4) . ?
C24 C25 1.391(4) . ?
C24 C28 1.390(4) . ?
C25 H25 0.9500 . ?
C25 C26 1.378(4) . ?
C26 H26 0.9500 . ?
C26 N2 1.336(3) . ?
C27 H27 0.9500 . ?
C27 C28 1.375(4) . ?
C27 N2 1.343(4) . ?
C28 H28 0.9500 . ?
N1 Ga2 2.078(2) . ?
N2 Ga1 2.081(2) 3_666 ?
O1 Ga1 1.9334(18) . ?
O3 Ga2 1.9142(18) . ?

loop_
_geom_torsion_atom_site_label_1
_geom_torsion_atom_site_label_2
_geom_torsion_atom_site_label_3
_geom_torsion_atom_site_label_4
_geom_torsion
_geom_torsion_site_symmetry_1
_geom_torsion_site_symmetry_2
_geom_torsion_site_symmetry_3
_geom_torsion_site_symmetry_4
_geom_torsion_publ_flag
C5 C6 C7 C8 172.1(2) . . . . ?
C5 C6 C15 C14 -170.5(2) . . . . ?
C5 C6 C15 C16 14.4(4) . . . . ?
C6 C5 O1 Ga1 -163.26(18) . . . . ?
C6 C7 C8 C9 178.7(3) . . . . ?
C6 C7 C8 C13 -1.3(4) . . . . ?
C6 C15 C16 O3 30.0(4) . . . . ?
C6 C15 C16 O4 -151.8(3) . . . . ?
C7 C6 C15 C14 3.1(4) . . . . ?
C7 C6 C15 C16 -172.0(2) . . . . ?
C7 C8 C9 C10 179.6(3) . . . . ?
C7 C8 C13 C12 -179.1(2) . . . . ?
C7 C8 C13 C14 2.7(4) . . . . ?
C8 C9 C10 C11 -0.7(4) . . . . ?
C8 C13 C14 C15 -1.2(4) . . . . ?
C9 C8 C13 C12 0.9(4) . . . . ?
C9 C8 C13 C14 -177.3(2) . . . . ?
C9 C10 C11 C12 1.4(5) . . . . ?
C10 C11 C12 C13 -0.9(4) . . . . ?
C11 C12 C13 C8 -0.2(4) . . . . ?
C11 C12 C13 C14 177.9(3) . . . . ?
C12 C13 C14 C15 -179.4(2) . . . . ?
C13 C8 C9 C10 -0.5(4) . . . . ?
C13 C14 C15 C6 -1.6(4) . . . . ?
C13 C14 C15 C16 173.6(2) . . . . ?
C14 C15 C16 O3 -145.1(2) . . . . ?
C14 C15 C16 O4 33.1(4) . . . . ?
C15 C6 C7 C8 -1.6(4) . . . . ?
C15 C16 O3 Ga2 -173.87(17) . . . . ?
C17 C18 C19 C20 2.3(4) . . . . ?
C17 C18 C19 C22 -176.4(2) . . . . ?
C18 C17 N1 C21 -2.5(4) . . . . ?
C18 C17 N1 Ga2 170.93(19) . . . . ?
C18 C19 C20 C21 -2.2(4) . . . . ?
C18 C19 C22 C23 130.8(3) . . . . ?
C19 C20 C21 N1 -0.2(4) . . . . ?
C19 C22 C23 C24 -166.4(3) . . . . ?
C20 C19 C22 C23 -47.8(4) . . . . ?
C20 C21 N1 C17 2.6(4) . . . . ?
C20 C21 N1 Ga2 -171.0(2) . . . . ?
C22 C19 C20 C21 176.4(3) . . . . ?
C22 C23 C24 C25 84.9(4) . . . . ?
C22 C23 C24 C28 -94.2(4) . . . . ?
C23 C24 C25 C26 178.4(3) . . . . ?
C23 C24 C28 C27 -178.4(3) . . . . ?
C24 C25 C26 N2 -0.2(4) . . . . ?
C25 C24 C28 C27 2.4(4) . . . . ?
C25 C26 N2 C27 2.9(4) . . . . ?
C25 C26 N2 Ga1 -175.6(2) . . . 3_666 ?
C28 C24 C25 C26 -2.5(4) . . . . ?
C28 C27 N2 C26 -2.9(4) . . . . ?
C28 C27 N2 Ga1 175.6(2) . . . 3_666 ?
N1 C17 C18 C19 0.1(4) . . . . ?
N2 C27 C28 C24 0.2(5) . . . . ?
O1 C5 C6 C7 64.1(3) . . . . ?
O1 C5 C6 C15 -122.3(3) . . . . ?
O2 C5 C6 C7 -111.4(3) . . . . ?
O2 C5 C6 C15 62.2(4) . . . . ?
O2 C5 O1 Ga1 12.1(3) . . . . ?
O4 C16 O3 Ga2 8.0(4) . . . . ?
